data_7214457
loop_
_publ_author_name
'Zhong, Di-Chang'
'Lu, Wen-Guan'
'Deng, Ji-Hua'

_publ_section_title
;
 Two three-dimensional cadmium(ii) coordination polymers based on
 5-amino-tetrazolate and 1,2,4,5-benzenetetracarboxylate: the pH value
 controlled syntheses, crystal structures and luminescent properties
;
_journal_issue 21
_journal_name_full CrystEngComm
_journal_page_first 4633
_journal_paper_doi 10.1039/c4ce00219a
_journal_volume 16
_journal_year 2014
_chemical_formula_sum 'C11 H8 Cd2 Cl0 K N5 O10'
_chemical_formula_weight 634.12
_chemical_name_systematic
;
?
;
_space_group_IT_number 15
_symmetry_cell_setting monoclinic
_symmetry_space_group_name_Hall '-C 2yc'
_symmetry_space_group_name_H-M 'C 1 2/c 1'
_atom_sites_solution_hydrogens geom
_atom_sites_solution_primary direct
_atom_sites_solution_secondary difmap
_audit_creation_method SHELXL-97
_cell_angle_alpha 90.00
_cell_angle_beta 97.956(3)
_cell_angle_gamma 90.00
_cell_formula_units_Z 4
_cell_length_a 10.9578(3)
_cell_length_b 16.3093(5)
_cell_length_c 9.2414(3)
_cell_measurement_reflns_used 324
_cell_measurement_temperature 293(2)
_cell_measurement_theta_max 26.98
_cell_measurement_theta_min 1.30
_cell_volume 1635.67(9)
_computing_cell_refinement 'Bruker FRAMBO'
_computing_data_collection 'Bruker FRAMBO'
_computing_data_reduction 'Bruker SAINT'
_computing_molecular_graphics 'Bruker SHELXTL'
_computing_publication_material 'Bruker SHELXTL'
_computing_structure_refinement 'SHELXL-97 (Sheldrick, 1997)'
_computing_structure_solution 'SHELXS-97 (Sheldrick, 1990)'
_diffrn_ambient_temperature 293(2)
_diffrn_measured_fraction_theta_full 0.997
_diffrn_measured_fraction_theta_max 0.997
_diffrn_measurement_device_type 'multiwire proportional'
_diffrn_measurement_method 'phi and omega scans'
_diffrn_radiation_monochromator graphite
_diffrn_radiation_source 'fine-focus sealed tube'
_diffrn_radiation_type MoK\a
_diffrn_radiation_wavelength 0.71073
_diffrn_reflns_av_R_equivalents 0.0380
_diffrn_reflns_av_sigmaI/netI 0.0627
_diffrn_reflns_limit_h_max 13
_diffrn_reflns_limit_h_min -7
_diffrn_reflns_limit_k_max 19
_diffrn_reflns_limit_k_min -20
_diffrn_reflns_limit_l_max 11
_diffrn_reflns_limit_l_min -11
_diffrn_reflns_number 3486
_diffrn_reflns_theta_full 27.00
_diffrn_reflns_theta_max 27.00
_diffrn_reflns_theta_min 2.50
_exptl_absorpt_coefficient_mu 2.926
_exptl_absorpt_correction_T_max 0.7203
_exptl_absorpt_correction_T_min 0.5922
_exptl_absorpt_correction_type multi-scan
_exptl_absorpt_process_details SADABS
_exptl_crystal_colour colorless
_exptl_crystal_density_diffrn 2.575
_exptl_crystal_density_method 'not measured'
_exptl_crystal_description block
_exptl_crystal_F_000 1216
_exptl_crystal_size_max 0.20
_exptl_crystal_size_mid 0.16
_exptl_crystal_size_min 0.12
_refine_diff_density_max 0.878
_refine_diff_density_min -0.876
_refine_diff_density_rms 0.164
_refine_ls_extinction_method none
_refine_ls_goodness_of_fit_ref 1.044
_refine_ls_hydrogen_treatment mixed
_refine_ls_matrix_type full
_refine_ls_number_parameters 142
_refine_ls_number_reflns 1778
_refine_ls_number_restraints 4
_refine_ls_restrained_S_all 1.043
_refine_ls_R_factor_all 0.0468
_refine_ls_R_factor_gt 0.0341
_refine_ls_shift/su_max 0.000
_refine_ls_shift/su_mean 0.000
_refine_ls_structure_factor_coef Fsqd
_refine_ls_weighting_details 'calc w=1/[\s^2^(Fo^2^)+(0.0081P)^2^+0.0000P] where P=(Fo^2^+2Fc^2^)/3'
_refine_ls_weighting_scheme calc
_refine_ls_wR_factor_gt 0.0560
_refine_ls_wR_factor_ref 0.0623
_reflns_number_gt 1470
_reflns_number_total 1778
_reflns_threshold_expression >2sigma(I)
_cod_data_source_file c4ce00219a2.cif
_cod_data_source_block exp_2055
_cod_depositor_comments
;
The following automatic conversions were performed:

'_symmetry_cell_setting' value 'Monoclinic' changed to 'monoclinic'
according to
/usr/data/users/saulius/crontab/automatic-downloads/rss-feeds/RSC/lib/dictionaries/cif_core.dic
dictionary named 'cif_core.dic' version 2.4.2 from 2011-04-26.

Automatic conversion script
Id: cif_fix_values 2281 2013-09-26 08:29:07Z andrius 

 Adding full bibliography for 7214457--7214458.cif.
;
_cod_original_sg_symbol_H-M C2/c
_cod_database_code 7214457

loop_
_symmetry_equiv_pos_as_xyz
'x, y, z'
'-x, y, -z+1/2'
'x+1/2, y+1/2, z'
'-x+1/2, y+1/2, -z+1/2'
'-x, -y, -z'
'x, -y, z-1/2'
'-x+1/2, -y+1/2, -z'
'x+1/2, -y+1/2, z-1/2'

loop_
_atom_site_label
_atom_site_type_symbol
_atom_site_fract_x
_atom_site_fract_y
_atom_site_fract_z
_atom_site_U_iso_or_equiv
_atom_site_adp_type
_atom_site_occupancy
_atom_site_symmetry_multiplicity
_atom_site_calc_flag
_atom_site_refinement_flags
Cd1 Cd 0.21731(3) 0.395688(18) 0.10147(3) 0.01229(11) Uani 1 1 d .
K1 K 0.0000 0.54714(9) 0.2500 0.0327(4) Uani 1 2 d S
O2 O 0.0082(3) 0.39568(17) 0.0322(3) 0.0184(7) Uani 1 1 d .
O1 O 0.0850(3) 0.27794(17) 0.1217(3) 0.0165(7) Uani 1 1 d .
N3 N 0.4452(3) 0.2787(2) 0.2149(4) 0.0147(8) Uani 1 1 d .
N2 N 0.4062(3) 0.3572(2) 0.1907(4) 0.0145(8) Uani 1 1 d .
C1 C -0.0042(4) 0.3210(3) 0.0684(4) 0.0129(10) Uani 1 1 d .
C6 C 0.5000 0.4044(4) 0.2500 0.0166(14) Uani 1 2 d S
N1 N 0.5000 0.4878(3) 0.2500 0.0355(17) Uani 1 2 d SD
C4 C -0.2370(4) 0.3348(2) 0.0155(4) 0.0106(9) Uani 1 1 d .
C3 C -0.1472(4) 0.2006(2) 0.0234(4) 0.0118(9) Uani 1 1 d .
H3 H -0.0783 0.1669 0.0402 0.014 Uiso 1 1 calc R
C2 C -0.1321(4) 0.2843(2) 0.0376(4) 0.0104(9) Uani 1 1 d .
C5 C -0.2291(4) 0.4268(3) 0.0376(5) 0.0140(10) Uani 1 1 d .
O3 O -0.2019(3) 0.45416(17) 0.1649(3) 0.0168(7) Uani 1 1 d .
O4 O -0.2548(3) 0.47022(17) -0.0764(3) 0.0173(7) Uani 1 1 d .
O1W O 0.2347(5) 0.3516(3) -0.1325(4) 0.0607(14) Uani 1 1 d D
H1C H 0.430(3) 0.513(3) 0.212(7) 0.091 Uiso 1 1 d D
H1B H 0.298(3) 0.378(4) -0.150(7) 0.091 Uiso 1 1 d D
H1A H 0.175(4) 0.360(4) -0.200(6) 0.091 Uiso 1 1 d D

loop_
_atom_site_aniso_label
_atom_site_aniso_U_11
_atom_site_aniso_U_22
_atom_site_aniso_U_33
_atom_site_aniso_U_23
_atom_site_aniso_U_13
_atom_site_aniso_U_12
Cd1 0.00988(18) 0.01230(18) 0.01411(18) -0.00069(14) -0.00044(13) -0.00347(13)
K1 0.0459(12) 0.0247(9) 0.0223(8) 0.000 -0.0138(8) 0.000
O2 0.0116(18) 0.0146(16) 0.0282(18) 0.0037(15) 0.0006(14) -0.0073(13)
O1 0.0119(17) 0.0174(17) 0.0198(17) 0.0003(14) 0.0012(14) -0.0012(13)
N3 0.017(2) 0.0166(19) 0.011(2) -0.0010(16) 0.0039(16) -0.0003(15)
N2 0.012(2) 0.0150(19) 0.0158(19) -0.0021(17) 0.0015(16) -0.0016(16)
C1 0.013(2) 0.021(2) 0.006(2) -0.0036(19) 0.0038(18) -0.0034(19)
C6 0.010(3) 0.021(4) 0.017(3) 0.000 -0.004(3) 0.000
N1 0.020(4) 0.014(3) 0.065(5) 0.000 -0.024(3) 0.000
C4 0.016(2) 0.010(2) 0.006(2) 0.0011(18) 0.0022(18) -0.0048(17)
C3 0.011(2) 0.015(2) 0.010(2) 0.0012(18) 0.0039(18) 0.0006(17)
C2 0.016(2) 0.010(2) 0.006(2) 0.0014(18) 0.0023(17) -0.0028(17)
C5 0.009(2) 0.015(2) 0.019(2) 0.000(2) 0.0037(19) -0.0023(18)
O3 0.028(2) 0.0102(16) 0.0115(16) -0.0020(13) -0.0001(14) -0.0037(13)
O4 0.0227(19) 0.0123(16) 0.0151(16) 0.0090(14) -0.0035(14) -0.0026(13)
O1W 0.079(4) 0.081(4) 0.022(2) -0.015(2) 0.009(2) 0.015(3)

loop_
_atom_type_symbol
_atom_type_description
_atom_type_scat_dispersion_real
_atom_type_scat_dispersion_imag
_atom_type_scat_source
C C 0.0033 0.0016 'International Tables Vol C Tables 4.2.6.8 and 6.1.1.4'
H H 0.0000 0.0000 'International Tables Vol C Tables 4.2.6.8 and 6.1.1.4'
N N 0.0061 0.0033 'International Tables Vol C Tables 4.2.6.8 and 6.1.1.4'
O O 0.0106 0.0060 'International Tables Vol C Tables 4.2.6.8 and 6.1.1.4'
Cl Cl 0.1484 0.1585 'International Tables Vol C Tables 4.2.6.8 and 6.1.1.4'
K K 0.2009 0.2494 'International Tables Vol C Tables 4.2.6.8 and 6.1.1.4'
Cd Cd -0.8075 1.2024 'International Tables Vol C Tables 4.2.6.8 and 6.1.1.4'

loop_
_geom_angle_atom_site_label_1
_geom_angle_atom_site_label_2
_geom_angle_atom_site_label_3
_geom_angle
_geom_angle_site_symmetry_1
_geom_angle_site_symmetry_3
N2 Cd1 O4 98.05(12) . 5_565
N2 Cd1 O2 162.26(11) . .
O4 Cd1 O2 99.29(11) 5_565 .
N2 Cd1 O1W 93.81(17) . .
O4 Cd1 O1W 99.61(14) 5_565 .
O2 Cd1 O1W 87.00(16) . .
N2 Cd1 O3 87.46(12) . 2
O4 Cd1 O3 74.98(10) 5_565 2
O2 Cd1 O3 93.41(11) . 2
O1W Cd1 O3 174.57(14) . 2
N2 Cd1 O1 106.55(11) . .
O4 Cd1 O1 153.96(11) 5_565 .
O2 Cd1 O1 55.75(10) . .
O1W Cd1 O1 87.32(15) . .
O3 Cd1 O1 97.39(10) 2 .
N2 Cd1 C1 134.11(13) . .
O4 Cd1 C1 127.15(13) 5_565 .
O2 Cd1 C1 28.18(11) . .
O1W Cd1 C1 86.72(17) . .
O3 Cd1 C1 96.20(11) 2 .
O1 Cd1 C1 27.57(11) . .
N2 Cd1 K1 130.41(9) . .
O4 Cd1 K1 62.50(9) 5_565 .
O2 Cd1 K1 56.70(7) . .
O1W Cd1 K1 132.41(13) . .
O3 Cd1 K1 44.79(7) 2 .
O1 Cd1 K1 94.31(7) . .
C1 Cd1 K1 74.72(9) . .
N2 Cd1 K1 144.90(9) . 5_565
O4 Cd1 K1 77.19(8) 5_565 5_565
O2 Cd1 K1 44.75(8) . 5_565
O1W Cd1 K1 53.87(14) . 5_565
O3 Cd1 K1 123.43(7) 2 5_565
O1 Cd1 K1 87.16(7) . 5_565
C1 Cd1 K1 64.75(9) . 5_565
K1 Cd1 K1 78.676(13) . 5_565
O3 K1 O3 111.88(14) . 2
O3 K1 O2 112.47(9) . 6_566
O3 K1 O2 89.79(8) 2 6_566
O3 K1 O2 89.79(8) . 5_565
O3 K1 O2 112.47(9) 2 5_565
O2 K1 O2 140.50(14) 6_566 5_565
O3 K1 O1W 176.29(10) . 6_566
O3 K1 O1W 66.09(11) 2 6_566
O2 K1 O1W 64.86(10) 6_566 6_566
O2 K1 O1W 93.86(10) 5_565 6_566
O3 K1 O1W 66.09(11) . 5_565
O3 K1 O1W 176.29(10) 2 5_565
O2 K1 O1W 93.86(10) 6_566 5_565
O2 K1 O1W 64.86(10) 5_565 5_565
O1W K1 O1W 116.1(2) 6_566 5_565
O3 K1 O2 58.49(9) . .
O3 K1 O2 69.93(9) 2 .
O2 K1 O2 148.92(9) 6_566 .
O2 K1 O2 70.49(9) 5_565 .
O1W K1 O2 122.29(11) 6_566 .
O1W K1 O2 106.48(10) 5_565 .
O3 K1 O2 69.93(9) . 2
O3 K1 O2 58.49(9) 2 2
O2 K1 O2 70.49(9) 6_566 2
O2 K1 O2 148.92(9) 5_565 2
O1W K1 O2 106.48(10) 6_566 2
O1W K1 O2 122.29(11) 5_565 2
O2 K1 O2 78.75(11) . 2
O3 K1 O4 53.30(8) . 6_566
O3 K1 O4 120.32(9) 2 6_566
O2 K1 O4 60.42(8) 6_566 6_566
O2 K1 O4 123.34(8) 5_565 6_566
O1W K1 O4 124.58(10) 6_566 6_566
O1W K1 O4 61.32(10) 5_565 6_566
O2 K1 O4 109.12(8) . 6_566
O2 K1 O4 62.89(7) 2 6_566
O3 K1 O4 120.32(9) . 5_565
O3 K1 O4 53.30(8) 2 5_565
O2 K1 O4 123.34(8) 6_566 5_565
O2 K1 O4 60.42(8) 5_565 5_565
O1W K1 O4 61.32(10) 6_566 5_565
O1W K1 O4 124.58(10) 5_565 5_565
O2 K1 O4 62.89(7) . 5_565
O2 K1 O4 109.12(8) 2 5_565
O4 K1 O4 170.50(11) 6_566 5_565
O3 K1 Cd1 38.41(6) . 2
O3 K1 Cd1 93.35(7) 2 2
O2 K1 Cd1 79.58(7) 6_566 2
O2 K1 Cd1 128.20(6) 5_565 2
O1W K1 Cd1 137.94(7) 6_566 2
O1W K1 Cd1 86.70(9) 5_565 2
O2 K1 Cd1 78.44(6) . 2
O2 K1 Cd1 36.83(6) 2 2
O4 K1 Cd1 35.59(5) 6_566 2
O4 K1 Cd1 134.91(6) 5_565 2
O3 K1 Cd1 93.35(7) . .
O3 K1 Cd1 38.41(6) 2 .
O2 K1 Cd1 128.20(6) 6_566 .
O2 K1 Cd1 79.58(7) 5_565 .
O1W K1 Cd1 86.70(9) 6_566 .
O1W K1 Cd1 137.94(7) 5_565 .
O2 K1 Cd1 36.83(6) . .
O2 K1 Cd1 78.44(6) 2 .
O4 K1 Cd1 134.91(6) 6_566 .
O4 K1 Cd1 35.59(5) 5_565 .
Cd1 K1 Cd1 99.32(4) 2 .
C1 O2 Cd1 93.7(3) . .
C1 O2 K1 125.4(3) . 5_565
Cd1 O2 K1 99.47(11) . 5_565
C1 O2 K1 124.1(3) . .
Cd1 O2 K1 86.46(9) . .
K1 O2 K1 109.51(9) 5_565 .
C1 O1 Cd1 88.2(3) . .
N3 N3 N2 109.5(2) 2_655 .
C6 N2 N3 105.5(4) . .
C6 N2 Cd1 128.0(3) . .
N3 N2 Cd1 125.9(3) . .
O1 C1 O2 122.3(4) . .
O1 C1 C2 120.4(4) . .
O2 C1 C2 117.2(4) . .
O1 C1 Cd1 64.3(2) . .
O2 C1 Cd1 58.1(2) . .
C2 C1 Cd1 174.6(3) . .
N2 C6 N2 109.9(5) . 2_655
N2 C6 N1 125.1(3) . .
N2 C6 N1 125.1(3) 2_655 .
C6 N1 H1C 117(4) . .
C3 C4 C2 119.4(4) 7_455 .
C3 C4 C5 118.5(4) 7_455 .
C2 C4 C5 122.0(4) . .
C2 C3 C4 121.9(4) . 7_455
C2 C3 H3 119.1 . .
C4 C3 H3 119.1 7_455 .
C3 C2 C4 118.7(4) . .
C3 C2 C1 120.3(4) . .
C4 C2 C1 120.9(4) . .
O3 C5 O4 125.2(4) . .
O3 C5 C4 118.7(4) . .
O4 C5 C4 116.1(4) . .
C5 O3 Cd1 131.9(3) . 2
C5 O3 K1 123.4(3) . .
Cd1 O3 K1 96.80(10) 2 .
C5 O4 Cd1 127.4(3) . 5_565
C5 O4 K1 104.0(3) . 5_565
Cd1 O4 K1 81.91(9) 5_565 5_565
Cd1 O1W K1 89.41(16) . 5_565
Cd1 O1W H1B 101(5) . .
K1 O1W H1B 108(5) 5_565 .
Cd1 O1W H1A 119(5) . .
K1 O1W H1A 31(5) 5_565 .
H1B O1W H1A 109.2(18) . .

loop_
_geom_bond_atom_site_label_1
_geom_bond_atom_site_label_2
_geom_bond_distance
_geom_bond_site_symmetry_2
Cd1 N2 2.210(4) .
Cd1 O4 2.243(3) 5_565
Cd1 O2 2.292(3) .
Cd1 O1W 2.312(4) .
Cd1 O3 2.387(3) 2
Cd1 O1 2.429(3) .
Cd1 C1 2.695(4) .
Cd1 K1 3.8159(10) .
Cd1 K1 3.8663(5) 5_565
K1 O3 2.708(3) .
K1 O3 2.708(3) 2
K1 O2 2.759(3) 6_566
K1 O2 2.759(3) 5_565
K1 O1W 3.123(6) 6_566
K1 O1W 3.123(6) 5_565
K1 O2 3.196(3) .
K1 O2 3.196(3) 2
K1 O4 3.419(3) 6_566
K1 O4 3.419(3) 5_565
K1 Cd1 3.8159(10) 2
O2 C1 1.275(5) .
O2 K1 2.759(3) 5_565
O1 C1 1.248(5) .
N3 N3 1.283(7) 2_655
N3 N2 1.360(5) .
N2 C6 1.339(5) .
C1 C2 1.514(6) .
C6 N2 1.339(5) 2_655
C6 N1 1.360(8) .
N1 H1C 0.900(10) .
C4 C3 1.396(6) 7_455
C4 C2 1.406(6) .
C4 C5 1.515(6) .
C3 C2 1.379(5) .
C3 C4 1.396(6) 7_455
C3 H3 0.9300 .
C5 O3 1.256(5) .
C5 O4 1.268(5) .
O3 Cd1 2.387(3) 2
O4 Cd1 2.243(3) 5_565
O4 K1 3.419(3) 5_565
O1W K1 3.123(6) 5_565
O1W H1B 0.857(10) .
O1W H1A 0.853(10) .

loop_
_geom_torsion_atom_site_label_1
_geom_torsion_atom_site_label_2
_geom_torsion_atom_site_label_3
_geom_torsion_atom_site_label_4
_geom_torsion
_geom_torsion_site_symmetry_1
_geom_torsion_site_symmetry_4
N2 Cd1 K1 O3 -141.72(13) . .
O4 Cd1 K1 O3 141.91(10) 5_565 .
O2 Cd1 K1 O3 17.89(11) . .
O1W Cd1 K1 O3 64.66(19) . .
O3 Cd1 K1 O3 -121.80(13) 2 .
O1 Cd1 K1 O3 -25.65(9) . .
C1 Cd1 K1 O3 -6.08(11) . .
K1 Cd1 K1 O3 60.58(6) 5_565 .
N2 Cd1 K1 O3 -19.92(16) . 2
O4 Cd1 K1 O3 -96.29(13) 5_565 2
O2 Cd1 K1 O3 139.69(14) . 2
O1W Cd1 K1 O3 -173.5(2) . 2
O1 Cd1 K1 O3 96.14(12) . 2
C1 Cd1 K1 O3 115.72(14) . 2
K1 Cd1 K1 O3 -177.63(11) 5_565 2
N2 Cd1 K1 O2 -19.49(16) . 6_566
O4 Cd1 K1 O2 -95.86(12) 5_565 6_566
O2 Cd1 K1 O2 140.11(13) . 6_566
O1W Cd1 K1 O2 -173.1(2) . 6_566
O3 Cd1 K1 O2 0.43(13) 2 6_566
O1 Cd1 K1 O2 96.57(12) . 6_566
C1 Cd1 K1 O2 116.15(13) . 6_566
K1 Cd1 K1 O2 -177.20(11) 5_565 6_566
N2 Cd1 K1 O2 129.11(13) . 5_565
O4 Cd1 K1 O2 52.74(10) 5_565 5_565
O2 Cd1 K1 O2 -71.28(12) . 5_565
O1W Cd1 K1 O2 -24.51(19) . 5_565
O3 Cd1 K1 O2 149.03(12) 2 5_565
O1 Cd1 K1 O2 -114.82(10) . 5_565
C1 Cd1 K1 O2 -95.25(11) . 5_565
K1 Cd1 K1 O2 -28.59(6) 5_565 5_565
N2 Cd1 K1 O1W 34.57(15) . 6_566
O4 Cd1 K1 O1W -41.80(11) 5_565 6_566
O2 Cd1 K1 O1W -165.82(12) . 6_566
O1W Cd1 K1 O1W -119.05(17) . 6_566
O3 Cd1 K1 O1W 54.49(13) 2 6_566
O1 Cd1 K1 O1W 150.64(10) . 6_566
C1 Cd1 K1 O1W 170.21(12) . 6_566
K1 Cd1 K1 O1W -123.13(8) 5_565 6_566
N2 Cd1 K1 O1W 161.04(19) . 5_565
O4 Cd1 K1 O1W 84.67(18) 5_565 5_565
O2 Cd1 K1 O1W -39.35(17) . 5_565
O1W Cd1 K1 O1W 7.4(3) . 5_565
O3 Cd1 K1 O1W -179.04(19) 2 5_565
O1 Cd1 K1 O1W -82.90(17) . 5_565
C1 Cd1 K1 O1W -63.32(18) . 5_565
K1 Cd1 K1 O1W 3.33(15) 5_565 5_565
N2 Cd1 K1 O2 -159.61(15) . .
O4 Cd1 K1 O2 124.02(12) 5_565 .
O1W Cd1 K1 O2 46.8(2) . .
O3 Cd1 K1 O2 -139.69(14) 2 .
O1 Cd1 K1 O2 -43.54(11) . .
C1 Cd1 K1 O2 -23.97(12) . .
K1 Cd1 K1 O2 42.69(9) 5_565 .
N2 Cd1 K1 O2 -73.00(14) . 2
O4 Cd1 K1 O2 -149.36(10) 5_565 2
O2 Cd1 K1 O2 86.61(13) . 2
O1W Cd1 K1 O2 133.38(19) . 2
O3 Cd1 K1 O2 -53.08(12) 2 2
O1 Cd1 K1 O2 43.07(9) . 2
C1 Cd1 K1 O2 62.64(11) . 2
K1 Cd1 K1 O2 129.30(6) 5_565 2
N2 Cd1 K1 O4 -103.61(14) . 6_566
O4 Cd1 K1 O4 -179.980(15) 5_565 6_566
O2 Cd1 K1 O4 56.00(11) . 6_566
O1W Cd1 K1 O4 102.77(19) . 6_566
O3 Cd1 K1 O4 -83.69(13) 2 6_566
O1 Cd1 K1 O4 12.45(10) . 6_566
C1 Cd1 K1 O4 32.03(11) . 6_566
K1 Cd1 K1 O4 98.68(7) 5_565 6_566
N2 Cd1 K1 O4 76.37(15) . 5_565
O2 Cd1 K1 O4 -124.02(12) . 5_565
O1W Cd1 K1 O4 -77.3(2) . 5_565
O3 Cd1 K1 O4 96.29(13) 2 5_565
O1 Cd1 K1 O4 -167.57(11) . 5_565
C1 Cd1 K1 O4 -147.99(12) . 5_565
K1 Cd1 K1 O4 -81.34(9) 5_565 5_565
N2 Cd1 K1 Cd1 -103.52(12) . 2
O4 Cd1 K1 Cd1 -179.88(8) 5_565 2
O2 Cd1 K1 Cd1 56.09(9) . 2
O1W Cd1 K1 Cd1 102.86(18) . 2
O3 Cd1 K1 Cd1 -83.60(10) 2 2
O1 Cd1 K1 Cd1 12.55(7) . 2
C1 Cd1 K1 Cd1 32.12(9) . 2
K1 Cd1 K1 Cd1 98.78(2) 5_565 2
N2 Cd1 O2 C1 -4.5(5) . .
O4 Cd1 O2 C1 -172.1(2) 5_565 .
O1W Cd1 O2 C1 88.7(3) . .
O3 Cd1 O2 C1 -96.8(2) 2 .
O1 Cd1 O2 C1 -0.1(2) . .
K1 Cd1 O2 C1 -123.9(3) . .
K1 Cd1 O2 C1 126.9(3) 5_565 .
N2 Cd1 O2 K1 -131.3(4) . 5_565
O4 Cd1 O2 K1 61.05(12) 5_565 5_565
O1W Cd1 O2 K1 -38.20(15) . 5_565
O3 Cd1 O2 K1 136.37(10) 2 5_565
O1 Cd1 O2 K1 -127.01(15) . 5_565
C1 Cd1 O2 K1 -126.9(3) . 5_565
K1 Cd1 O2 K1 109.20(10) . 5_565
N2 Cd1 O2 K1 119.5(4) . .
O4 Cd1 O2 K1 -48.15(9) 5_565 .
O1W Cd1 O2 K1 -147.40(13) . .
O3 Cd1 O2 K1 27.17(9) 2 .
O1 Cd1 O2 K1 123.79(13) . .
C1 Cd1 O2 K1 123.9(3) . .
K1 Cd1 O2 K1 -109.20(10) 5_565 .
O3 K1 O2 C1 -66.8(3) . .
O3 K1 O2 C1 66.8(3) 2 .
O2 K1 O2 C1 14.7(5) 6_566 .
O2 K1 O2 C1 -169.1(4) 5_565 .
O1W K1 O2 C1 108.9(3) 6_566 .
O1W K1 O2 C1 -114.2(3) 5_565 .
O2 K1 O2 C1 6.5(3) 2 .
O4 K1 O2 C1 -49.4(3) 6_566 .
O4 K1 O2 C1 124.9(3) 5_565 .
Cd1 K1 O2 C1 -31.2(3) 2 .
Cd1 K1 O2 C1 92.1(3) . .
O3 K1 O2 Cd1 -158.92(12) . .
O3 K1 O2 Cd1 -25.34(9) 2 .
O2 K1 O2 Cd1 -77.5(2) 6_566 .
O2 K1 O2 Cd1 98.80(12) 5_565 .
O1W K1 O2 Cd1 16.81(14) 6_566 .
O1W K1 O2 Cd1 153.70(11) 5_565 .
O2 K1 O2 Cd1 -85.68(9) 2 .
O4 K1 O2 Cd1 -141.58(8) 6_566 .
O4 K1 O2 Cd1 32.81(7) 5_565 .
Cd1 K1 O2 Cd1 -123.29(8) 2 .
O3 K1 O2 K1 102.28(12) . 5_565
O3 K1 O2 K1 -124.13(12) 2 5_565
O2 K1 O2 K1 -176.28(13) 6_566 5_565
O2 K1 O2 K1 0.0 5_565 5_565
O1W K1 O2 K1 -81.98(14) 6_566 5_565
O1W K1 O2 K1 54.90(14) 5_565 5_565
O2 K1 O2 K1 175.52(16) 2 5_565
O4 K1 O2 K1 119.62(10) 6_566 5_565
O4 K1 O2 K1 -65.99(9) 5_565 5_565
Cd1 K1 O2 K1 137.91(10) 2 5_565
Cd1 K1 O2 K1 -98.80(12) . 5_565
N2 Cd1 O1 C1 178.8(2) . .
O4 Cd1 O1 C1 18.5(4) 5_565 .
O2 Cd1 O1 C1 0.1(2) . .
O1W Cd1 O1 C1 -88.0(3) . .
O3 Cd1 O1 C1 89.2(2) 2 .
K1 Cd1 O1 C1 44.3(2) . .
K1 Cd1 O1 C1 -34.1(2) 5_565 .
N3 N3 N2 C6 0.6(5) 2_655 .
N3 N3 N2 Cd1 -171.4(3) 2_655 .
O4 Cd1 N2 C6 17.2(3) 5_565 .
O2 Cd1 N2 C6 -150.5(3) . .
O1W Cd1 N2 C6 117.4(3) . .
O3 Cd1 N2 C6 -57.3(3) 2 .
O1 Cd1 N2 C6 -154.2(3) . .
C1 Cd1 N2 C6 -153.4(2) . .
K1 Cd1 N2 C6 -43.4(3) . .
K1 Cd1 N2 C6 96.3(3) 5_565 .
O4 Cd1 N2 N3 -172.7(3) 5_565 .
O2 Cd1 N2 N3 19.6(6) . .
O1W Cd1 N2 N3 -72.4(3) . .
O3 Cd1 N2 N3 112.8(3) 2 .
O1 Cd1 N2 N3 15.9(3) . .
C1 Cd1 N2 N3 16.7(4) . .
K1 Cd1 N2 N3 126.8(3) . .
K1 Cd1 N2 N3 -93.6(3) 5_565 .
Cd1 O1 C1 O2 -0.3(4) . .
Cd1 O1 C1 C2 176.9(3) . .
Cd1 O2 C1 O1 0.3(4) . .
K1 O2 C1 O1 104.7(4) 5_565 .
K1 O2 C1 O1 -88.0(4) . .
Cd1 O2 C1 C2 -176.9(3) . .
K1 O2 C1 C2 -72.5(4) 5_565 .
K1 O2 C1 C2 94.8(4) . .
K1 O2 C1 Cd1 104.4(3) 5_565 .
K1 O2 C1 Cd1 -88.3(2) . .
N2 Cd1 C1 O1 -1.6(3) . .
O4 Cd1 C1 O1 -169.9(2) 5_565 .
O2 Cd1 C1 O1 -179.7(4) . .
O1W Cd1 C1 O1 90.5(3) . .
O3 Cd1 C1 O1 -94.1(2) 2 .
K1 Cd1 C1 O1 -133.8(2) . .
K1 Cd1 C1 O1 141.7(3) 5_565 .
N2 Cd1 C1 O2 178.1(2) . .
O4 Cd1 C1 O2 9.8(3) 5_565 .
O1W Cd1 C1 O2 -89.8(3) . .
O3 Cd1 C1 O2 85.6(2) 2 .
O1 Cd1 C1 O2 179.7(4) . .
K1 Cd1 C1 O2 46.0(2) . .
K1 Cd1 C1 O2 -38.5(2) 5_565 .
N2 Cd1 C1 C2 -152(3) . .
O4 Cd1 C1 C2 40(3) 5_565 .
O2 Cd1 C1 C2 30(3) . .
O1W Cd1 C1 C2 -60(3) . .
O3 Cd1 C1 C2 116(3) 2 .
O1 Cd1 C1 C2 -150(3) . .
K1 Cd1 C1 C2 76(3) . .
K1 Cd1 C1 C2 -8(3) 5_565 .
N3 N2 C6 N2 -0.20(18) . 2_655
Cd1 N2 C6 N2 171.5(3) . 2_655
N3 N2 C6 N1 179.80(18) . .
Cd1 N2 C6 N1 -8.5(3) . .
C4 C3 C2 C4 1.6(7) 7_455 .
C4 C3 C2 C1 -175.2(4) 7_455 .
C3 C4 C2 C3 -1.5(7) 7_455 .
C5 C4 C2 C3 176.4(4) . .
C3 C4 C2 C1 175.3(4) 7_455 .
C5 C4 C2 C1 -6.8(6) . .
O1 C1 C2 C3 -20.5(6) . .
O2 C1 C2 C3 156.8(4) . .
Cd1 C1 C2 C3 128(3) . .
O1 C1 C2 C4 162.8(4) . .
O2 C1 C2 C4 -20.0(6) . .
Cd1 C1 C2 C4 -49(3) . .
C3 C4 C5 O3 108.9(5) 7_455 .
C2 C4 C5 O3 -69.0(6) . .
C3 C4 C5 O4 -69.1(5) 7_455 .
C2 C4 C5 O4 113.0(5) . .
O4 C5 O3 Cd1 155.6(3) . 2
C4 C5 O3 Cd1 -22.2(6) . 2
O4 C5 O3 K1 -62.9(6) . .
C4 C5 O3 K1 119.3(4) . .
O3 K1 O3 C5 -86.1(3) 2 .
O2 K1 O3 C5 174.6(3) 6_566 .
O2 K1 O3 C5 28.2(3) 5_565 .
O1W K1 O3 C5 -142.2(18) 6_566 .
O1W K1 O3 C5 90.6(3) 5_565 .
O2 K1 O3 C5 -38.9(3) . .
O2 K1 O3 C5 -127.8(3) 2 .
O4 K1 O3 C5 161.7(3) 6_566 .
O4 K1 O3 C5 -26.8(3) 5_565 .
Cd1 K1 O3 C5 -152.2(4) 2 .
Cd1 K1 O3 C5 -51.4(3) . .
O3 K1 O3 Cd1 66.11(7) 2 2
O2 K1 O3 Cd1 -33.21(13) 6_566 2
O2 K1 O3 Cd1 -179.66(11) 5_565 2
O1W K1 O3 Cd1 10.0(19) 6_566 2
O1W K1 O3 Cd1 -117.26(13) 5_565 2
O2 K1 O3 Cd1 113.26(12) . 2
O2 K1 O3 Cd1 24.39(8) 2 2
O4 K1 O3 Cd1 -46.18(8) 6_566 2
O4 K1 O3 Cd1 125.36(9) 5_565 2
Cd1 K1 O3 Cd1 100.79(8) . 2
O3 C5 O4 Cd1 16.1(7) . 5_565
C4 C5 O4 Cd1 -166.1(3) . 5_565
O3 C5 O4 K1 106.6(4) . 5_565
C4 C5 O4 K1 -75.6(4) . 5_565
N2 Cd1 O1W K1 -165.14(13) . 5_565
O4 Cd1 O1W K1 -66.30(14) 5_565 5_565
O2 Cd1 O1W K1 32.62(12) . 5_565
O3 Cd1 O1W K1 -61.8(18) 2 5_565
O1 Cd1 O1W K1 88.44(12) . 5_565
C1 Cd1 O1W K1 60.84(14) . 5_565
K1 Cd1 O1W K1 -5.0(2) . 5_565
